data_4033394
loop_
_publ_author_name
'Zhao, Meng-Yao'
'Wang, De-Xian'
'Wang, Mei-Xiang'

_publ_section_title
;
 Synthesis, Structure, and Properties of Corona[6]arenes and Their
 Assembly with Anions in the Crystalline State.
;
_journal_issue 3
_journal_name_full 'The Journal of organic chemistry'
_journal_page_first 1502
_journal_page_last 1509
_journal_paper_doi 10.1021/acs.joc.7b03136
_journal_volume 83
_journal_year 2018
_chemical_formula_moiety 'C30 H19 N9 O3 S3, 0.5(C4 H10 O)'
_chemical_formula_sum 'C32 H24 N9 O3.5 S3'
_chemical_formula_weight 686.78
_space_group_crystal_system triclinic
_space_group_IT_number 2
_space_group_name_Hall '-P 1'
_space_group_name_H-M_alt 'P -1'
_symmetry_space_group_name_Hall '-P 1'
_symmetry_space_group_name_H-M 'P -1'
_atom_sites_solution_hydrogens geom
_atom_sites_solution_primary dual
_audit_creation_date 2017-07-06
_audit_creation_method
;
Olex2 1.2
(compiled 2017.03.28 svn.r3405 for OlexSys, GUI svn.r5337)
;
_cell_angle_alpha 99.390(2)
_cell_angle_beta 98.697(2)
_cell_angle_gamma 97.182(2)
_cell_formula_units_Z 2
_cell_length_a 10.8041(3)
_cell_length_b 10.8766(3)
_cell_length_c 13.6547(3)
_cell_measurement_reflns_used 15532
_cell_measurement_temperature 173(2)
_cell_measurement_theta_max 31.4030
_cell_measurement_theta_min 1.9070
_cell_volume 1546.34(7)
_computing_cell_refinement 'CrysAlisPro 1.171.39.9d (Rigaku OD, 2015)'
_computing_data_collection 'CrystalClear (Rigaku Inc., 2007)'
_computing_data_reduction 'CrysAlisPro 1.171.39.9d (Rigaku OD, 2015)'
_computing_molecular_graphics 'Olex2 (Dolomanov et al., 2009)'
_computing_publication_material 'Olex2 (Dolomanov et al., 2009)'
_computing_structure_refinement 'ShelXL (Sheldrick, 2015)'
_computing_structure_solution 'ShelXT (Sheldrick, 2015)'
_diffrn_ambient_temperature 173.15
_diffrn_measured_fraction_theta_full 1.000
_diffrn_measured_fraction_theta_max 0.998
_diffrn_measurement_device_type 'MM007-HF CCD(Saturn 724+)'
_diffrn_measurement_method '\w scans at fixed \c = 45\%'
_diffrn_radiation_monochromator Confocal
_diffrn_radiation_type MoK\a
_diffrn_radiation_wavelength 0.71073
_diffrn_reflns_av_R_equivalents 0.0374
_diffrn_reflns_av_unetI/netI 0.0331
_diffrn_reflns_Laue_measured_fraction_full 1.000
_diffrn_reflns_Laue_measured_fraction_max 0.998
_diffrn_reflns_limit_h_max 14
_diffrn_reflns_limit_h_min -14
_diffrn_reflns_limit_k_max 14
_diffrn_reflns_limit_k_min -14
_diffrn_reflns_limit_l_max 17
_diffrn_reflns_limit_l_min -17
_diffrn_reflns_number 21667
_diffrn_reflns_point_group_measured_fraction_full 1.000
_diffrn_reflns_point_group_measured_fraction_max 0.998
_diffrn_reflns_theta_full 25.242
_diffrn_reflns_theta_max 27.499
_diffrn_reflns_theta_min 1.535
_diffrn_source 'Rotating Anode'
_exptl_absorpt_coefficient_mu 0.293
_exptl_absorpt_correction_T_max 1.0000
_exptl_absorpt_correction_T_min 0.74028
_exptl_absorpt_correction_type multi-scan
_exptl_absorpt_process_details
;
CrysAlisPro 1.171.39.9d (Rigaku Oxford Diffraction, 2015)
Empirical absorption correction using spherical harmonics,
 implemented in SCALE3 ABSPACK scaling algorithm.
;
_exptl_crystal_colour red
_exptl_crystal_density_diffrn 1.475
_exptl_crystal_description block
_exptl_crystal_F_000 710
_exptl_crystal_size_max 0.17
_exptl_crystal_size_mid 0.13
_exptl_crystal_size_min 0.1
_refine_diff_density_max 0.324
_refine_diff_density_min -0.264
_refine_diff_density_rms 0.053
_refine_ls_extinction_method none
_refine_ls_goodness_of_fit_ref 1.037
_refine_ls_hydrogen_treatment constr
_refine_ls_matrix_type full
_refine_ls_number_parameters 454
_refine_ls_number_reflns 7080
_refine_ls_number_restraints 4
_refine_ls_restrained_S_all 1.041
_refine_ls_R_factor_all 0.0476
_refine_ls_R_factor_gt 0.0401
_refine_ls_shift/su_max 0.001
_refine_ls_shift/su_mean 0.000
_refine_ls_structure_factor_coef Fsqd
_refine_ls_weighting_details 'w=1/[\s^2^(Fo^2^)+(0.0514P)^2^+0.5084P] where P=(Fo^2^+2Fc^2^)/3'
_refine_ls_weighting_scheme calc
_refine_ls_wR_factor_gt 0.0996
_refine_ls_wR_factor_ref 0.1061
_reflns_Friedel_coverage 0.000
_reflns_number_gt 6047
_reflns_number_total 7080
_reflns_threshold_expression 'I > 2\s(I)'
_cod_data_source_file jo7b03136_si_004.cif
_cod_data_source_block mx6087
_cod_depositor_comments 'Adding full bibliography for 4033391--4033399.cif.'
_cod_original_formula_sum 'C32 H24 N9 O3.50 S3'
_cod_database_code 4033394
_shelx_shelxl_version_number 2014/7
_shelx_space_group_comment
;
The symmetry employed for this shelxl refinement is uniquely defined
by the following loop, which should always be used as a source of
symmetry information in preference to the above space-group names.
They are only intended as comments.
;
_shelx_estimated_absorpt_t_max 0.971
_shelx_estimated_absorpt_t_min 0.952
_olex2_refinement_description
;
1. Fixed Uiso
 At 1.2 times of:
  All C(H) groups, All C(H,H) groups
 At 1.5 times of:
  All C(H,H,H) groups
2. Restrained distances
 C34-C33 = C32-C31
 1.54 with sigma of 0.01
 O10-C33 = O10-C32
 1.43 with sigma of 0.01
3. Others
 Fixed Sof: O10(0.5) C31(0.5) H31A(0.5) H31B(0.5) H31C(0.5) C32(0.5) H32A(0.5)
 H32B(0.5) C33(0.5) H33A(0.5) H33B(0.5) C34(0.5) H34A(0.5) H34B(0.5) H34C(0.5)
4.a Secondary CH2 refined with riding coordinates:
 C32(H32A,H32B), C33(H33A,H33B)
4.b Aromatic/amide H refined with riding coordinates:
 C2(H2), C3(H3), C5(H5), C6(H6), C8(H8), C9(H9), C11(H11), C12(H12), C16(H16),
 C17(H17), C19(H19), C20(H20), C22(H22), C23(H23), C25(H25), C26(H26)
4.c Idealised Me refined as rotating group:
 C30(H30A,H30B,H30C), C31(H31A,H31B,H31C), C34(H34A,H34B,H34C)
;
_olex2_submission_special_instructions 'No special instructions were received'

loop_
_space_group_symop_operation_xyz
'x, y, z'
'-x, -y, -z'

loop_
_atom_site_label
_atom_site_type_symbol
_atom_site_fract_x
_atom_site_fract_y
_atom_site_fract_z
_atom_site_U_iso_or_equiv
_atom_site_adp_type
_atom_site_occupancy
_atom_site_site_symmetry_order
_atom_site_calc_flag
_atom_site_refinement_flags_posn
_atom_site_refinement_flags_occupancy
_atom_site_disorder_assembly
_atom_site_disorder_group
S1 S 0.68658(4) 0.94463(4) 0.25713(3) 0.03296(11) Uani 1 1 d . . . .
S2 S 0.34000(4) 0.77844(4) 0.56096(3) 0.03279(11) Uani 1 1 d . . . .
S3 S 0.62978(4) 0.47185(4) 0.85088(3) 0.03310(11) Uani 1 1 d . . . .
O1 O 0.82384(11) 0.50172(11) 0.06151(8) 0.0298(3) Uani 1 1 d . . . .
O2 O 1.04869(11) 0.30962(12) 0.70003(9) 0.0330(3) Uani 1 1 d . . . .
O3 O 1.15264(13) 0.01257(13) 0.30869(10) 0.0417(3) Uani 1 1 d . . . .
N1 N 0.76794(14) 0.80884(13) 0.11006(11) 0.0325(3) Uani 1 1 d . . . .
N2 N 0.80284(14) 0.70516(14) 0.06541(11) 0.0320(3) Uani 1 1 d . . . .
N3 N 0.69338(13) 0.58675(13) 0.16562(11) 0.0295(3) Uani 1 1 d . . . .
N4 N 0.66059(13) 0.69238(12) 0.21322(11) 0.0296(3) Uani 1 1 d . . . .
N5 N 0.77506(13) 0.44973(13) 0.70646(10) 0.0285(3) Uani 1 1 d . . . .
N6 N 0.87443(13) 0.40922(13) 0.67135(10) 0.0286(3) Uani 1 1 d . . . .
N7 N 0.91759(13) 0.30888(13) 0.81322(10) 0.0296(3) Uani 1 1 d . . . .
N8 N 0.81852(13) 0.34753(13) 0.84728(10) 0.0293(3) Uani 1 1 d . . . .
N9 N 1.05033(13) 0.17705(13) 0.28697(10) 0.0268(3) Uani 1 1 d . . . .
C1 C 0.59244(15) 0.89358(14) 0.34338(12) 0.0273(3) Uani 1 1 d . . . .
C2 C 0.46206(16) 0.88913(15) 0.32221(13) 0.0303(4) Uani 1 1 d . . . .
H2 H 0.4238 0.9106 0.2612 0.036 Uiso 1 1 calc R . . .
C3 C 0.38763(15) 0.85334(15) 0.39000(13) 0.0293(3) Uani 1 1 d . . . .
H3 H 0.2984 0.8508 0.3756 0.035 Uiso 1 1 calc R . . .
C4 C 0.44341(15) 0.82112(14) 0.47906(12) 0.0261(3) Uani 1 1 d . . . .
C5 C 0.57467(15) 0.82769(15) 0.50093(12) 0.0285(3) Uani 1 1 d . . . .
H5 H 0.6132 0.8071 0.5622 0.034 Uiso 1 1 calc R . . .
C6 C 0.64894(15) 0.86425(15) 0.43326(13) 0.0290(3) Uani 1 1 d . . . .
H6 H 0.7384 0.8693 0.4483 0.035 Uiso 1 1 calc R . . .
C7 C 0.43071(14) 0.69443(15) 0.63888(13) 0.0280(3) Uani 1 1 d . . . .
C8 C 0.49212(17) 0.75299(16) 0.73468(14) 0.0355(4) Uani 1 1 d . . . .
H8 H 0.4896 0.8398 0.7576 0.043 Uiso 1 1 calc R . . .
C9 C 0.55744(16) 0.68489(16) 0.79737(13) 0.0336(4) Uani 1 1 d . . . .
H9 H 0.6008 0.7252 0.8627 0.040 Uiso 1 1 calc R . . .
C10 C 0.55881(14) 0.55789(15) 0.76391(12) 0.0267(3) Uani 1 1 d . . . .
C11 C 0.49620(15) 0.49837(15) 0.66872(13) 0.0293(3) Uani 1 1 d . . . .
H11 H 0.4966 0.4109 0.6467 0.035 Uiso 1 1 calc R . . .
C12 C 0.43285(15) 0.56696(15) 0.60551(13) 0.0286(3) Uani 1 1 d . . . .
H12 H 0.3911 0.5269 0.5396 0.034 Uiso 1 1 calc R . . .
C13 C 0.75265(14) 0.41928(14) 0.79386(12) 0.0256(3) Uani 1 1 d . . . .
C14 C 0.94180(14) 0.34430(15) 0.72769(12) 0.0260(3) Uani 1 1 d . . . .
C15 C 1.04814(14) 0.27955(16) 0.59485(12) 0.0270(3) Uani 1 1 d . . . .
C16 C 1.12063(16) 0.35932(16) 0.54989(13) 0.0327(4) Uani 1 1 d . . . .
H16 H 1.1674 0.4367 0.5877 0.039 Uiso 1 1 calc R . . .
C17 C 1.12395(16) 0.32421(16) 0.44788(13) 0.0309(4) Uani 1 1 d . . . .
H17 H 1.1740 0.3773 0.4153 0.037 Uiso 1 1 calc R . . .
C18 C 1.05410(14) 0.21167(15) 0.39396(12) 0.0251(3) Uani 1 1 d . . . .
C19 C 0.98135(15) 0.13329(15) 0.44115(12) 0.0268(3) Uani 1 1 d . . . .
H19 H 0.9334 0.0564 0.4036 0.032 Uiso 1 1 calc R . . .
C20 C 0.97858(15) 0.16694(15) 0.54278(12) 0.0273(3) Uani 1 1 d . . . .
H20 H 0.9298 0.1135 0.5760 0.033 Uiso 1 1 calc R . . .
C21 C 0.98778(14) 0.25420(14) 0.22565(12) 0.0247(3) Uani 1 1 d . . . .
C22 C 1.04026(14) 0.29677(14) 0.14848(12) 0.0252(3) Uani 1 1 d . . . .
H22 H 1.1170 0.2713 0.1328 0.030 Uiso 1 1 calc R . . .
C23 C 0.98071(15) 0.37663(14) 0.09412(12) 0.0247(3) Uani 1 1 d . . . .
H23 H 1.0149 0.4036 0.0397 0.030 Uiso 1 1 calc R . . .
C24 C 0.87158(14) 0.41663(14) 0.11950(11) 0.0237(3) Uani 1 1 d . . . .
C25 C 0.81568(16) 0.37309(17) 0.19451(13) 0.0321(4) Uani 1 1 d . . . .
H25 H 0.7385 0.3982 0.2095 0.039 Uiso 1 1 calc R . . .
C26 C 0.87529(16) 0.29175(17) 0.24725(13) 0.0327(4) Uani 1 1 d . . . .
H26 H 0.8383 0.2612 0.2992 0.039 Uiso 1 1 calc R . . .
C27 C 0.77311(14) 0.60063(15) 0.10297(11) 0.0248(3) Uani 1 1 d . . . .
C28 C 0.70765(14) 0.79975(15) 0.18909(12) 0.0260(3) Uani 1 1 d . . . .
C29 C 1.09241(17) 0.06711(16) 0.25063(13) 0.0327(4) Uani 1 1 d . . . .
C30 C 1.0601(3) 0.01491(19) 0.13920(15) 0.0518(6) Uani 1 1 d . . . .
H30A H 1.1240 0.0536 0.1051 0.078 Uiso 1 1 calc GR . . .
H30B H 0.9766 0.0338 0.1123 0.078 Uiso 1 1 calc GR . . .
H30C H 1.0585 -0.0766 0.1277 0.078 Uiso 1 1 calc GR . . .
O10 O 0.5260(4) 0.9595(4) 0.9827(3) 0.0714(11) Uani 0.5 1 d D P A -1
C31 C 0.7052(5) 1.0899(6) 0.9676(5) 0.0764(16) Uani 0.5 1 d D P A -1
H31A H 0.6952 1.0472 0.8973 0.115 Uiso 0.5 1 calc GR P A -1
H31B H 0.7573 1.0456 1.0111 0.115 Uiso 0.5 1 calc GR P A -1
H31C H 0.7467 1.1771 0.9747 0.115 Uiso 0.5 1 calc GR P A -1
C32 C 0.5788(9) 1.0895(8) 0.9976(11) 0.073(3) Uani 0.5 1 d D P A -1
H32A H 0.5870 1.1301 1.0691 0.088 Uiso 0.5 1 calc R P A -1
H32B H 0.5251 1.1349 0.9551 0.088 Uiso 0.5 1 calc R P A -1
C33 C 0.4069(9) 0.9549(9) 1.0179(10) 0.081(3) Uani 0.5 1 d D P A -1
H33A H 0.3420 0.9829 0.9707 0.098 Uiso 0.5 1 calc R P A -1
H33B H 0.4160 1.0077 1.0857 0.098 Uiso 0.5 1 calc R P A -1
C34 C 0.3740(8) 0.8176(7) 1.0209(5) 0.103(3) Uani 0.5 1 d D P A -1
H34A H 0.3872 0.7668 0.9583 0.155 Uiso 0.5 1 calc GR P A -1
H34B H 0.2850 0.7994 1.0281 0.155 Uiso 0.5 1 calc GR P A -1
H34C H 0.4282 0.7970 1.0784 0.155 Uiso 0.5 1 calc GR P A -1

loop_
_atom_site_aniso_label
_atom_site_aniso_U_11
_atom_site_aniso_U_22
_atom_site_aniso_U_33
_atom_site_aniso_U_23
_atom_site_aniso_U_13
_atom_site_aniso_U_12
S1 0.0409(2) 0.0259(2) 0.0350(2) 0.00525(17) 0.01564(18) 0.00590(17)
S2 0.0274(2) 0.0403(2) 0.0369(3) 0.01476(19) 0.01064(17) 0.01258(17)
S3 0.0327(2) 0.0456(3) 0.0274(2) 0.01325(19) 0.01104(17) 0.01516(18)
O1 0.0415(6) 0.0344(6) 0.0208(6) 0.0102(5) 0.0105(5) 0.0202(5)
O2 0.0289(6) 0.0499(7) 0.0220(6) 0.0049(5) 0.0036(5) 0.0156(5)
O3 0.0550(8) 0.0454(7) 0.0350(7) 0.0160(6) 0.0135(6) 0.0288(6)
N1 0.0390(8) 0.0336(7) 0.0314(8) 0.0115(6) 0.0136(6) 0.0138(6)
N2 0.0392(8) 0.0354(8) 0.0280(8) 0.0117(6) 0.0123(6) 0.0155(6)
N3 0.0303(7) 0.0297(7) 0.0305(8) 0.0041(6) 0.0110(6) 0.0079(6)
N4 0.0312(7) 0.0267(7) 0.0324(8) 0.0037(6) 0.0110(6) 0.0060(6)
N5 0.0291(7) 0.0320(7) 0.0282(7) 0.0096(6) 0.0088(6) 0.0092(6)
N6 0.0290(7) 0.0340(7) 0.0256(7) 0.0077(6) 0.0071(5) 0.0097(6)
N7 0.0343(7) 0.0318(7) 0.0239(7) 0.0055(6) 0.0045(6) 0.0097(6)
N8 0.0346(7) 0.0303(7) 0.0256(7) 0.0073(6) 0.0078(6) 0.0088(6)
N9 0.0328(7) 0.0302(7) 0.0212(7) 0.0098(5) 0.0060(5) 0.0106(6)
C1 0.0330(8) 0.0231(7) 0.0263(8) 0.0009(6) 0.0090(6) 0.0068(6)
C2 0.0333(8) 0.0295(8) 0.0276(9) 0.0048(7) 0.0017(7) 0.0079(7)
C3 0.0255(7) 0.0302(8) 0.0318(9) 0.0047(7) 0.0029(6) 0.0074(6)
C4 0.0271(8) 0.0247(7) 0.0273(8) 0.0023(6) 0.0072(6) 0.0073(6)
C5 0.0285(8) 0.0323(8) 0.0255(8) 0.0048(7) 0.0042(6) 0.0093(6)
C6 0.0245(7) 0.0313(8) 0.0319(9) 0.0038(7) 0.0065(6) 0.0082(6)
C7 0.0237(7) 0.0328(8) 0.0301(9) 0.0086(7) 0.0085(6) 0.0059(6)
C8 0.0400(9) 0.0276(8) 0.0367(10) 0.0015(7) 0.0039(8) 0.0066(7)
C9 0.0349(9) 0.0346(9) 0.0280(9) 0.0011(7) 0.0000(7) 0.0049(7)
C10 0.0243(7) 0.0329(8) 0.0253(8) 0.0076(7) 0.0074(6) 0.0066(6)
C11 0.0319(8) 0.0265(8) 0.0304(9) 0.0044(7) 0.0084(7) 0.0058(6)
C12 0.0288(8) 0.0318(8) 0.0243(8) 0.0026(7) 0.0056(6) 0.0033(6)
C13 0.0263(7) 0.0254(7) 0.0243(8) 0.0031(6) 0.0044(6) 0.0027(6)
C14 0.0269(7) 0.0275(8) 0.0217(8) 0.0007(6) 0.0021(6) 0.0049(6)
C15 0.0255(7) 0.0373(9) 0.0202(8) 0.0062(7) 0.0031(6) 0.0129(6)
C16 0.0333(9) 0.0316(8) 0.0298(9) 0.0022(7) 0.0016(7) 0.0022(7)
C17 0.0341(8) 0.0304(8) 0.0301(9) 0.0104(7) 0.0078(7) 0.0037(7)
C18 0.0271(7) 0.0300(8) 0.0215(8) 0.0089(6) 0.0048(6) 0.0111(6)
C19 0.0276(8) 0.0263(7) 0.0272(8) 0.0059(6) 0.0042(6) 0.0061(6)
C20 0.0261(7) 0.0328(8) 0.0276(9) 0.0118(7) 0.0084(6) 0.0089(6)
C21 0.0278(7) 0.0257(7) 0.0219(8) 0.0076(6) 0.0040(6) 0.0060(6)
C22 0.0261(7) 0.0280(8) 0.0234(8) 0.0054(6) 0.0071(6) 0.0079(6)
C23 0.0308(8) 0.0266(7) 0.0192(8) 0.0063(6) 0.0087(6) 0.0062(6)
C24 0.0286(7) 0.0258(7) 0.0182(7) 0.0069(6) 0.0034(6) 0.0074(6)
C25 0.0296(8) 0.0422(9) 0.0323(9) 0.0156(8) 0.0129(7) 0.0145(7)
C26 0.0337(8) 0.0424(10) 0.0307(9) 0.0192(8) 0.0142(7) 0.0123(7)
C27 0.0270(7) 0.0309(8) 0.0178(7) 0.0052(6) 0.0027(6) 0.0099(6)
C28 0.0244(7) 0.0302(8) 0.0247(8) 0.0061(6) 0.0050(6) 0.0072(6)
C29 0.0432(10) 0.0311(8) 0.0279(9) 0.0084(7) 0.0099(7) 0.0127(7)
C30 0.0922(17) 0.0345(10) 0.0313(11) 0.0044(8) 0.0109(10) 0.0215(11)
O10 0.056(2) 0.077(3) 0.080(3) 0.015(2) 0.0210(19) -0.0055(18)
C31 0.062(3) 0.072(4) 0.089(4) 0.026(3) 0.004(3) -0.013(3)
C32 0.072(5) 0.082(6) 0.066(5) 0.006(4) 0.027(4) 0.007(4)
C33 0.074(5) 0.125(9) 0.055(6) 0.033(6) 0.015(4) 0.026(6)
C34 0.129(6) 0.097(5) 0.063(4) -0.001(4) 0.026(4) -0.051(5)

loop_
_atom_type_symbol
_atom_type_description
_atom_type_scat_dispersion_real
_atom_type_scat_dispersion_imag
_atom_type_scat_source
C C 0.0033 0.0016 'International Tables Vol C Tables 4.2.6.8 and 6.1.1.4'
H H 0.0000 0.0000 'International Tables Vol C Tables 4.2.6.8 and 6.1.1.4'
N N 0.0061 0.0033 'International Tables Vol C Tables 4.2.6.8 and 6.1.1.4'
O O 0.0106 0.0060 'International Tables Vol C Tables 4.2.6.8 and 6.1.1.4'
S S 0.1246 0.1234 'International Tables Vol C Tables 4.2.6.8 and 6.1.1.4'

loop_
_geom_angle_atom_site_label_1
_geom_angle_atom_site_label_2
_geom_angle_atom_site_label_3
_geom_angle
C28 S1 C1 101.09(7)
C4 S2 C7 103.05(7)
C13 S3 C10 102.73(7)
C27 O1 C24 121.56(12)
C14 O2 C15 116.35(12)
N2 N1 C28 117.09(13)
N1 N2 C27 116.09(13)
C27 N3 N4 116.67(13)
C28 N4 N3 116.63(13)
N6 N5 C13 116.85(13)
C14 N6 N5 116.41(13)
N8 N7 C14 116.20(13)
N7 N8 C13 117.32(13)
C21 N9 C18 115.83(12)
C29 N9 C18 118.75(12)
C29 N9 C21 124.97(13)
C2 C1 S1 119.21(13)
C2 C1 C6 120.17(15)
C6 C1 S1 120.54(12)
C1 C2 H2 120.0
C3 C2 C1 120.01(15)
C3 C2 H2 120.0
C2 C3 H3 120.0
C2 C3 C4 120.06(15)
C4 C3 H3 120.0
C3 C4 S2 116.41(12)
C3 C4 C5 119.80(15)
C5 C4 S2 123.75(13)
C4 C5 H5 120.0
C6 C5 C4 120.00(15)
C6 C5 H5 120.0
C1 C6 H6 120.0
C5 C6 C1 119.94(15)
C5 C6 H6 120.0
C8 C7 S2 120.33(13)
C8 C7 C12 120.11(15)
C12 C7 S2 119.42(13)
C7 C8 H8 120.0
C7 C8 C9 120.08(16)
C9 C8 H8 120.0
C8 C9 H9 120.2
C10 C9 C8 119.56(16)
C10 C9 H9 120.2
C9 C10 S3 117.77(13)
C11 C10 S3 121.30(13)
C11 C10 C9 120.66(15)
C10 C11 H11 120.1
C10 C11 C12 119.74(15)
C12 C11 H11 120.1
C7 C12 H12 120.1
C11 C12 C7 119.85(16)
C11 C12 H12 120.1
N5 C13 S3 121.54(12)
N5 C13 N8 125.73(14)
N8 C13 S3 112.74(11)
N6 C14 O2 118.95(14)
N6 C14 N7 127.33(14)
N7 C14 O2 113.71(13)
C16 C15 O2 119.67(15)
C16 C15 C20 122.62(15)
C20 C15 O2 117.63(14)
C15 C16 H16 120.7
C15 C16 C17 118.51(16)
C17 C16 H16 120.7
C16 C17 H17 120.1
C18 C17 C16 119.80(15)
C18 C17 H17 120.1
C17 C18 N9 120.65(14)
C17 C18 C19 120.47(15)
C19 C18 N9 118.80(14)
C18 C19 H19 120.0
C20 C19 C18 120.08(15)
C20 C19 H19 120.0
C15 C20 C19 118.52(15)
C15 C20 H20 120.7
C19 C20 H20 120.7
C22 C21 N9 121.47(13)
C22 C21 C26 119.29(14)
C26 C21 N9 119.17(13)
C21 C22 H22 120.0
C21 C22 C23 120.02(14)
C23 C22 H22 120.0
C22 C23 H23 120.2
C24 C23 C22 119.66(14)
C24 C23 H23 120.2
C23 C24 O1 114.01(13)
C23 C24 C25 121.36(14)
C25 C24 O1 124.62(13)
C24 C25 H25 120.9
C24 C25 C26 118.25(14)
C26 C25 H25 120.9
C21 C26 C25 121.32(15)
C21 C26 H26 119.3
C25 C26 H26 119.3
N2 C27 O1 112.92(13)
N3 C27 O1 120.77(14)
N3 C27 N2 125.97(14)
N1 C28 S1 114.59(12)
N4 C28 S1 120.39(12)
N4 C28 N1 124.93(15)
O3 C29 N9 120.07(16)
O3 C29 C30 121.36(16)
N9 C29 C30 118.56(15)
C29 C30 H30A 109.5
C29 C30 H30B 109.5
C29 C30 H30C 109.5
H30A C30 H30B 109.5
H30A C30 H30C 109.5
H30B C30 H30C 109.5
C32 O10 C33 106.6(5)
H31A C31 H31B 109.5
H31A C31 H31C 109.5
H31B C31 H31C 109.5
C32 C31 H31A 109.5
C32 C31 H31B 109.5
C32 C31 H31C 109.5
O10 C32 C31 105.0(6)
O10 C32 H32A 110.7
O10 C32 H32B 110.7
C31 C32 H32A 110.7
C31 C32 H32B 110.7
H32A C32 H32B 108.8
O10 C33 H33A 111.3
O10 C33 H33B 111.3
O10 C33 C34 102.3(7)
H33A C33 H33B 109.2
C34 C33 H33A 111.3
C34 C33 H33B 111.3
C33 C34 H34A 109.5
C33 C34 H34B 109.5
C33 C34 H34C 109.5
H34A C34 H34B 109.5
H34A C34 H34C 109.5
H34B C34 H34C 109.5

loop_
_geom_bond_atom_site_label_1
_geom_bond_atom_site_label_2
_geom_bond_distance
S1 C1 1.7789(16)
S1 C28 1.7533(16)
S2 C4 1.7697(16)
S2 C7 1.7758(16)
S3 C10 1.7722(16)
S3 C13 1.7472(16)
O1 C24 1.4088(17)
O1 C27 1.3494(18)
O2 C14 1.3464(19)
O2 C15 1.4188(19)
O3 C29 1.224(2)
N1 N2 1.3179(19)
N1 C28 1.353(2)
N2 C27 1.344(2)
N3 N4 1.3400(18)
N3 C27 1.315(2)
N4 C28 1.326(2)
N5 N6 1.3347(18)
N5 C13 1.338(2)
N6 C14 1.325(2)
N7 N8 1.3183(19)
N7 C14 1.340(2)
N8 C13 1.347(2)
N9 C18 1.441(2)
N9 C21 1.4359(19)
N9 C29 1.376(2)
C1 C2 1.388(2)
C1 C6 1.389(2)
C2 H2 0.9500
C2 C3 1.385(2)
C3 H3 0.9500
C3 C4 1.391(2)
C4 C5 1.395(2)
C5 H5 0.9500
C5 C6 1.386(2)
C6 H6 0.9500
C7 C8 1.385(2)
C7 C12 1.391(2)
C8 H8 0.9500
C8 C9 1.391(2)
C9 H9 0.9500
C9 C10 1.385(2)
C10 C11 1.384(2)
C11 H11 0.9500
C11 C12 1.389(2)
C12 H12 0.9500
C15 C16 1.376(2)
C15 C20 1.377(2)
C16 H16 0.9500
C16 C17 1.390(2)
C17 H17 0.9500
C17 C18 1.384(2)
C18 C19 1.387(2)
C19 H19 0.9500
C19 C20 1.382(2)
C20 H20 0.9500
C21 C22 1.386(2)
C21 C26 1.387(2)
C22 H22 0.9500
C22 C23 1.387(2)
C23 H23 0.9500
C23 C24 1.379(2)
C24 C25 1.383(2)
C25 H25 0.9500
C25 C26 1.388(2)
C26 H26 0.9500
C29 C30 1.506(3)
C30 H30A 0.9800
C30 H30B 0.9800
C30 H30C 0.9800
O10 C32 1.427(8)
O10 C33 1.439(8)
C31 H31A 0.9800
C31 H31B 0.9800
C31 H31C 0.9800
C31 C32 1.483(8)
C32 H32A 0.9900
C32 H32B 0.9900
C33 H33A 0.9900
C33 H33B 0.9900
C33 C34 1.500(8)
C34 H34A 0.9800
C34 H34B 0.9800
C34 H34C 0.9800
